data_4086306
loop_
_publ_author_name
'Billow, Brennan S.'
'Bemowski, Ross D.'
'DiFranco, Stephen A.'
'Staples, Richard J.'
'Odom, Aaron L.'

_publ_section_title
;
 Synthesis and Structure of Chromium(VI) Nitrido Cyclopentadienyl
 Complexes
;
_journal_issue 18
_journal_name_full Organometallics
_journal_page_first 4567
_journal_paper_doi 10.1021/acs.organomet.5b00661
_journal_volume 34
_journal_year 2015
_chemical_formula_moiety 'C18 H24 Cr N2 O2'
_chemical_formula_sum 'C18 H24 Cr N2 O2'
_chemical_formula_weight 352.39
_chemical_name_systematic
;
 ?
;
_space_group_crystal_system monoclinic
_space_group_IT_number 14
_space_group_name_Hall '-P 2ybc'
_space_group_name_H-M_alt 'P 1 21/c 1'
_symmetry_space_group_name_Hall '-P 2ybc'
_symmetry_space_group_name_H-M 'P 1 21/c 1'
_atom_sites_solution_hydrogens geom
_audit_creation_date 2015-08-07
_audit_creation_method
;
Olex2 1.2
(compiled 2015.01.26 svn.r3150 for OlexSys, GUI svn.r4998)
;
_cell_angle_alpha 90
_cell_angle_beta 99.806(2)
_cell_angle_gamma 90
_cell_formula_units_Z 4
_cell_length_a 15.9294(5)
_cell_length_b 8.5777(3)
_cell_length_c 13.0331(4)
_cell_measurement_reflns_used 2734
_cell_measurement_temperature 173(2)
_cell_measurement_theta_max 66.71
_cell_measurement_theta_min 2.82
_cell_volume 1754.79(10)
_computing_cell_refinement 'SAINT v7.68A (Bruker, 2009)'
_computing_data_reduction 'SAINT v7.68A (Bruker, 2009)'
_computing_molecular_graphics 'Olex2 (Dolomanov et al., 2009)'
_computing_publication_material 'Olex2 (Dolomanov et al., 2009)'
_computing_structure_refinement 'ShelXL (Sheldrick, 2008)'
_diffrn_ambient_temperature 173.0
_diffrn_measured_fraction_theta_full 0.958
_diffrn_measured_fraction_theta_max 0.958
_diffrn_measurement_device_type 'Bruker APEX-II CCD'
_diffrn_measurement_method '\f and \w'
_diffrn_radiation_monochromator graphite
_diffrn_radiation_type CuK\a
_diffrn_radiation_wavelength 1.54178
_diffrn_reflns_av_R_equivalents 0.0440
_diffrn_reflns_av_unetI/netI 0.0395
_diffrn_reflns_laue_measured_fraction_full 0.958
_diffrn_reflns_laue_measured_fraction_max 0.958
_diffrn_reflns_limit_h_max 19
_diffrn_reflns_limit_h_min -18
_diffrn_reflns_limit_k_max 10
_diffrn_reflns_limit_k_min -10
_diffrn_reflns_limit_l_max 10
_diffrn_reflns_limit_l_min -14
_diffrn_reflns_number 11254
_diffrn_reflns_point_group_measured_fraction_full 0.958
_diffrn_reflns_point_group_measured_fraction_max 0.958
_diffrn_reflns_theta_full 67.200
_diffrn_reflns_theta_max 67.200
_diffrn_reflns_theta_min 2.815
_diffrn_standards_number 0
_exptl_absorpt_coefficient_mu 5.445
_exptl_absorpt_correction_T_max 0.7529
_exptl_absorpt_correction_T_min 0.5865
_exptl_absorpt_correction_type multi-scan
_exptl_absorpt_process_details
;
SADABS-2008/1 (Bruker,2008) was used for absorption correction.
wR2(int) was 0.0751 before and 0.0493 after correction.
The Ratio of minimum to maximum transmission is 0.7790.
The \l/2 correction factor is Not present.
;
_exptl_crystal_colour 'dark brown'
_exptl_crystal_colour_modifier dark
_exptl_crystal_colour_primary brown
_exptl_crystal_density_diffrn 1.334
_exptl_crystal_description irregular
_exptl_crystal_F_000 744
_exptl_crystal_size_max 0.805
_exptl_crystal_size_mid 0.322
_exptl_crystal_size_min 0.098
_refine_diff_density_max 0.466
_refine_diff_density_min -0.530
_refine_diff_density_rms 0.072
_refine_ls_extinction_method none
_refine_ls_goodness_of_fit_ref 1.084
_refine_ls_hydrogen_treatment constr
_refine_ls_matrix_type full
_refine_ls_number_parameters 212
_refine_ls_number_reflns 3017
_refine_ls_number_restraints 0
_refine_ls_restrained_S_all 1.084
_refine_ls_R_factor_all 0.0595
_refine_ls_R_factor_gt 0.0472
_refine_ls_shift/su_max 0.000
_refine_ls_shift/su_mean 0.000
_refine_ls_structure_factor_coef Fsqd
_refine_ls_weighting_details 'w=1/[\s^2^(Fo^2^)+(0.0711P)^2^+1.3016P] where P=(Fo^2^+2Fc^2^)/3'
_refine_ls_weighting_scheme calc
_refine_ls_wR_factor_gt 0.1210
_refine_ls_wR_factor_ref 0.1286
_reflns_Friedel_coverage 0.000
_reflns_number_gt 2533
_reflns_number_total 3017
_reflns_threshold_expression 'I > 2\s(I)'
_cod_data_source_file om5b00661_si_002.cif
_cod_data_source_block p21c
_cod_database_code 4086306
_shelxl_version_number 2013-3
_shelx_space_group_comment
;
The symmetry employed for this shelxl refinement is uniquely defined
by the following loop, which should always be used as a source of
symmetry information in preference to the above space-group names.
They are only intended as comments.
;
_olex2_refinement_description
;
1. Fixed Uiso
 At 1.2 times of:
  All C(H) groups
 At 1.5 times of:
  All C(H,H,H) groups
2.a Ternary CH refined with riding coordinates:
 C5(H5), C21(H21), C3(H3), C22(H22), C2(H2), C1(H1), C4(H4)
2.b Aromatic/amide H refined with riding coordinates:
 C114(H114), C113(H113), C115(H115), C116(H116), C112(H112)
2.c Idealised Me refined as rotating group:
 C222(H22A,H22B,H22C), C212(H21A,H21B,H21C), C211(H21D,H21E,H21F), C221(H22D,
 H22E,H22F)
;
_olex2_submission_special_instructions 'No special instructions were received'

loop_
_space_group_symop_operation_xyz
'x, y, z'
'-x, y+1/2, -z+1/2'
'-x, -y, -z'
'x, -y-1/2, z-1/2'

loop_
_atom_site_label
_atom_site_type_symbol
_atom_site_fract_x
_atom_site_fract_y
_atom_site_fract_z
_atom_site_U_iso_or_equiv
_atom_site_adp_type
_atom_site_occupancy
_atom_site_site_symmetry_order
_atom_site_calc_flag
_atom_site_refinement_flags_posn
Cr1 Cr 0.67356(3) 0.22541(5) 0.42510(4) 0.02128(18) Uani 1 1 d .
O1 O 0.77553(12) 0.1149(2) 0.40731(17) 0.0278(5) Uani 1 1 d .
O2 O 0.77494(15) -0.0685(3) 0.5287(2) 0.0396(6) Uani 1 1 d .
N2 N 0.70996(14) 0.4214(3) 0.39866(19) 0.0211(5) Uani 1 1 d .
C222 C 0.6728(2) 0.5805(4) 0.2362(3) 0.0375(8) Uani 1 1 d .
H22A H 0.6128 0.5570 0.2374 0.056 Uiso 1 1 calc GR
H22B H 0.6822 0.5853 0.1639 0.056 Uiso 1 1 calc GR
H22C H 0.6876 0.6810 0.2702 0.056 Uiso 1 1 calc GR
C5 C 0.5382(2) 0.2558(4) 0.3384(3) 0.0378(9) Uani 1 1 d .
H5 H 0.5032 0.3525 0.3389 0.045 Uiso 1 1 calc R
C212 C 0.6331(2) 0.6029(4) 0.4971(3) 0.0340(8) Uani 1 1 d .
H21A H 0.5925 0.6215 0.4329 0.051 Uiso 1 1 calc GR
H21B H 0.6392 0.6979 0.5395 0.051 Uiso 1 1 calc GR
H21C H 0.6123 0.5180 0.5364 0.051 Uiso 1 1 calc GR
C211 C 0.7855(2) 0.5284(4) 0.5667(3) 0.0380(8) Uani 1 1 d .
H21D H 0.7656 0.4447 0.6078 0.057 Uiso 1 1 calc GR
H21E H 0.7940 0.6237 0.6087 0.057 Uiso 1 1 calc GR
H21F H 0.8396 0.4976 0.5461 0.057 Uiso 1 1 calc GR
N1 N 0.67602(17) 0.2356(3) 0.5436(2) 0.0304(6) Uani 1 1 d .
C21 C 0.7195(2) 0.5582(3) 0.4699(2) 0.0269(7) Uani 1 1 d .
H21 H 0.7399 0.6479 0.4317 0.032 Uiso 1 1 calc R
C114 C 1.0254(2) -0.2073(4) 0.3627(3) 0.0442(10) Uani 1 1 d .
H114 H 1.0743 -0.2523 0.3417 0.053 Uiso 1 1 calc R
C11 C 0.80542(18) -0.0078(3) 0.4590(2) 0.0251(7) Uani 1 1 d .
C3 C 0.6078(2) 0.0581(5) 0.2777(3) 0.0466(10) Uani 1 1 d .
H3 H 0.6394 -0.0069 0.2333 0.056 Uiso 1 1 calc R
C113 C 1.0041(2) -0.2462(4) 0.4572(3) 0.0406(9) Uani 1 1 d .
H113 H 1.0383 -0.3181 0.5014 0.049 Uiso 1 1 calc R
C221 C 0.8238(2) 0.4881(4) 0.2999(3) 0.0363(8) Uani 1 1 d .
H22D H 0.8381 0.5852 0.3386 0.054 Uiso 1 1 calc GR
H22E H 0.8367 0.4991 0.2294 0.054 Uiso 1 1 calc GR
H22F H 0.8574 0.4023 0.3357 0.054 Uiso 1 1 calc GR
C115 C 0.9759(2) -0.1029(5) 0.2983(3) 0.0451(9) Uani 1 1 d .
H115 H 0.9902 -0.0768 0.2326 0.054 Uiso 1 1 calc R
C22 C 0.72848(18) 0.4532(3) 0.2938(2) 0.0242(7) Uani 1 1 d .
H22 H 0.7162 0.3552 0.2524 0.029 Uiso 1 1 calc R
C2 C 0.5887(2) 0.0144(4) 0.3760(3) 0.0424(9) Uani 1 1 d .
H2 H 0.5967 -0.0920 0.4074 0.051 Uiso 1 1 calc R
C116 C 0.9050(2) -0.0361(4) 0.3300(3) 0.0343(8) Uani 1 1 d .
H116 H 0.8713 0.0366 0.2860 0.041 Uiso 1 1 calc R
C1 C 0.5412(2) 0.1335(5) 0.4097(3) 0.0408(9) Uani 1 1 d .
H1 H 0.5069 0.1258 0.4670 0.049 Uiso 1 1 calc R
C111 C 0.88351(18) -0.0746(3) 0.4244(3) 0.0254(7) Uani 1 1 d .
C4 C 0.5757(2) 0.2044(5) 0.2537(3) 0.0422(9) Uani 1 1 d .
H4 H 0.5799 0.2650 0.1892 0.051 Uiso 1 1 calc R
C112 C 0.9334(2) -0.1818(4) 0.4882(3) 0.0316(7) Uani 1 1 d .
H112 H 0.9186 -0.2105 0.5532 0.038 Uiso 1 1 calc R

loop_
_atom_site_aniso_label
_atom_site_aniso_U_11
_atom_site_aniso_U_22
_atom_site_aniso_U_33
_atom_site_aniso_U_23
_atom_site_aniso_U_13
_atom_site_aniso_U_12
Cr1 0.0244(3) 0.0120(3) 0.0284(3) 0.00144(19) 0.00726(19) 0.00138(18)
O1 0.0271(10) 0.0190(11) 0.0385(14) 0.0039(9) 0.0093(9) 0.0062(8)
O2 0.0453(13) 0.0277(13) 0.0502(17) 0.0134(11) 0.0207(12) 0.0093(10)
N2 0.0221(11) 0.0145(12) 0.0266(15) 0.0010(10) 0.0042(10) 0.0028(9)
C222 0.0453(19) 0.0318(19) 0.035(2) 0.0117(15) 0.0070(15) 0.0071(15)
C5 0.0229(15) 0.0296(18) 0.058(3) 0.0013(16) -0.0011(15) -0.0005(13)
C212 0.0453(19) 0.0204(16) 0.038(2) -0.0043(14) 0.0127(15) 0.0088(14)
C211 0.0453(19) 0.0289(18) 0.037(2) -0.0069(15) -0.0013(15) -0.0031(15)
N1 0.0372(15) 0.0189(13) 0.0374(18) 0.0046(11) 0.0131(12) 0.0021(11)
C21 0.0387(17) 0.0130(14) 0.0289(19) 0.0001(12) 0.0053(13) -0.0001(12)
C114 0.0321(18) 0.041(2) 0.060(3) -0.0108(18) 0.0101(17) 0.0111(16)
C11 0.0273(15) 0.0173(15) 0.0304(19) -0.0027(12) 0.0040(12) -0.0019(12)
C3 0.0356(19) 0.046(2) 0.058(3) -0.0267(19) 0.0085(17) -0.0121(17)
C113 0.0293(17) 0.0277(19) 0.062(3) 0.0014(16) -0.0012(16) 0.0085(14)
C221 0.0302(17) 0.038(2) 0.042(2) 0.0018(16) 0.0107(14) -0.0067(14)
C115 0.0420(19) 0.053(2) 0.043(2) -0.0007(18) 0.0148(16) 0.0111(18)
C22 0.0273(15) 0.0184(15) 0.0279(18) 0.0004(12) 0.0072(12) -0.0004(12)
C2 0.0396(19) 0.0162(16) 0.067(3) 0.0064(15) -0.0022(17) -0.0082(14)
C116 0.0325(17) 0.0340(19) 0.036(2) 0.0005(15) 0.0052(14) 0.0090(14)
C1 0.0279(16) 0.046(2) 0.051(2) 0.0043(17) 0.0115(15) -0.0113(15)
C111 0.0236(14) 0.0174(14) 0.0341(19) -0.0049(12) 0.0011(12) -0.0011(12)
C4 0.0341(18) 0.052(2) 0.037(2) 0.0062(17) -0.0024(15) -0.0219(17)
C112 0.0339(16) 0.0204(16) 0.040(2) 0.0020(13) 0.0034(14) -0.0001(13)

loop_
_atom_type_symbol
_atom_type_description
_atom_type_scat_dispersion_real
_atom_type_scat_dispersion_imag
_atom_type_scat_source
C C 0.0181 0.0091 'International Tables Vol C Tables 4.2.6.8 and 6.1.1.4'
H H 0.0000 0.0000 'International Tables Vol C Tables 4.2.6.8 and 6.1.1.4'
Cr Cr -0.1635 2.4439 'International Tables Vol C Tables 4.2.6.8 and 6.1.1.4'
N N 0.0311 0.0180 'International Tables Vol C Tables 4.2.6.8 and 6.1.1.4'
O O 0.0492 0.0322 'International Tables Vol C Tables 4.2.6.8 and 6.1.1.4'

loop_
_geom_angle_atom_site_label_1
_geom_angle_atom_site_label_2
_geom_angle_atom_site_label_3
_geom_angle
O1 Cr1 C5 138.07(12)
O1 Cr1 C3 82.86(11)
O1 Cr1 C2 92.69(12)
O1 Cr1 C1 128.24(12)
O1 Cr1 C4 105.45(12)
N2 Cr1 O1 97.39(9)
N2 Cr1 C5 96.04(11)
N2 Cr1 C3 119.40(13)
N2 Cr1 C2 150.04(12)
N2 Cr1 C1 129.30(13)
N2 Cr1 C4 93.85(11)
C5 Cr1 C3 56.08(13)
C5 Cr1 C2 59.04(13)
C5 Cr1 C4 33.98(13)
N1 Cr1 O1 105.68(12)
N1 Cr1 N2 100.47(12)
N1 Cr1 C5 110.60(15)
N1 Cr1 C3 138.07(14)
N1 Cr1 C2 103.83(14)
N1 Cr1 C1 88.41(14)
N1 Cr1 C4 143.55(14)
C3 Cr1 C4 31.92(13)
C2 Cr1 C3 34.24(14)
C2 Cr1 C4 56.22(13)
C1 Cr1 C5 36.15(13)
C1 Cr1 C3 57.16(14)
C1 Cr1 C2 35.79(14)
C1 Cr1 C4 57.21(13)
C11 O1 Cr1 125.4(2)
C21 N2 Cr1 127.51(19)
C22 N2 Cr1 117.71(18)
C22 N2 C21 114.7(2)
H22A C222 H22B 109.5
H22A C222 H22C 109.5
H22B C222 H22C 109.5
C22 C222 H22A 109.5
C22 C222 H22B 109.5
C22 C222 H22C 109.5
Cr1 C5 H5 125.1
C1 C5 Cr1 70.18(19)
C1 C5 H5 125.1
C1 C5 C4 108.3(3)
C4 C5 Cr1 82.0(2)
C4 C5 H5 125.1
H21A C212 H21B 109.5
H21A C212 H21C 109.5
H21B C212 H21C 109.5
C21 C212 H21A 109.5
C21 C212 H21B 109.5
C21 C212 H21C 109.5
H21D C211 H21E 109.5
H21D C211 H21F 109.5
H21E C211 H21F 109.5
C21 C211 H21D 109.5
C21 C211 H21E 109.5
C21 C211 H21F 109.5
N2 C21 C212 110.1(2)
N2 C21 C211 111.6(2)
N2 C21 H21 107.7
C212 C21 H21 107.7
C211 C21 C212 111.9(3)
C211 C21 H21 107.7
C113 C114 H114 120.0
C113 C114 C115 120.0(3)
C115 C114 H114 120.0
O1 C11 C111 113.8(3)
O2 C11 O1 125.3(3)
O2 C11 C111 120.9(3)
Cr1 C3 H3 125.7
C2 C3 Cr1 65.20(19)
C2 C3 H3 125.7
C4 C3 Cr1 74.9(2)
C4 C3 H3 125.7
C4 C3 C2 108.7(3)
C114 C113 H113 119.8
C114 C113 C112 120.4(3)
C112 C113 H113 119.8
H22D C221 H22E 109.5
H22D C221 H22F 109.5
H22E C221 H22F 109.5
C22 C221 H22D 109.5
C22 C221 H22E 109.5
C22 C221 H22F 109.5
C114 C115 H115 120.1
C114 C115 C116 119.8(4)
C116 C115 H115 120.1
N2 C22 C222 113.5(2)
N2 C22 C221 109.9(2)
N2 C22 H22 107.0
C222 C22 C221 111.9(3)
C222 C22 H22 107.0
C221 C22 H22 107.0
Cr1 C2 H2 125.5
C3 C2 Cr1 80.6(2)
C3 C2 H2 125.5
C1 C2 Cr1 69.92(19)
C1 C2 C3 107.8(3)
C1 C2 H2 125.5
C115 C116 H116 119.8
C111 C116 C115 120.4(3)
C111 C116 H116 119.8
Cr1 C1 H1 125.9
C5 C1 Cr1 73.67(19)
C5 C1 H1 125.9
C2 C1 Cr1 74.29(19)
C2 C1 C5 107.5(3)
C2 C1 H1 125.9
C116 C111 C11 121.4(3)
C116 C111 C112 119.3(3)
C112 C111 C11 119.3(3)
Cr1 C4 H4 126.3
C5 C4 Cr1 64.04(19)
C5 C4 H4 126.3
C3 C4 Cr1 73.2(2)
C3 C4 C5 107.3(3)
C3 C4 H4 126.3
C113 C112 C111 120.1(3)
C113 C112 H112 119.9
C111 C112 H112 119.9

loop_
_geom_bond_atom_site_label_1
_geom_bond_atom_site_label_2
_geom_bond_distance
Cr1 O1 1.928(2)
Cr1 N2 1.830(2)
Cr1 C5 2.273(3)
Cr1 N1 1.541(3)
Cr1 C3 2.482(4)
Cr1 C2 2.284(3)
Cr1 C1 2.228(3)
Cr1 C4 2.503(4)
O1 C11 1.295(4)
O2 C11 1.218(4)
N2 C21 1.487(4)
N2 C22 1.472(4)
C222 H22A 0.9800
C222 H22B 0.9800
C222 H22C 0.9800
C222 C22 1.521(4)
C5 H5 1.0000
C5 C1 1.397(5)
C5 C4 1.413(6)
C212 H21A 0.9800
C212 H21B 0.9800
C212 H21C 0.9800
C212 C21 1.527(4)
C211 H21D 0.9800
C211 H21E 0.9800
C211 H21F 0.9800
C211 C21 1.521(4)
C21 H21 1.0000
C114 H114 0.9500
C114 C113 1.373(6)
C114 C115 1.380(5)
C11 C111 1.506(4)
C3 H3 1.0000
C3 C2 1.416(6)
C3 C4 1.371(6)
C113 H113 0.9500
C113 C112 1.375(5)
C221 H22D 0.9800
C221 H22E 0.9800
C221 H22F 0.9800
C221 C22 1.536(4)
C115 H115 0.9500
C115 C116 1.390(5)
C22 H22 1.0000
C2 H2 1.0000
C2 C1 1.388(5)
C116 H116 0.9500
C116 C111 1.373(5)
C1 H1 1.0000
C111 C112 1.394(4)
C4 H4 1.0000
C112 H112 0.9500

loop_
_geom_torsion_atom_site_label_1
_geom_torsion_atom_site_label_2
_geom_torsion_atom_site_label_3
_geom_torsion_atom_site_label_4
_geom_torsion
Cr1 O1 C11 O2 -2.4(4)
Cr1 O1 C11 C111 176.81(18)
Cr1 N2 C21 C212 -62.1(3)
Cr1 N2 C21 C211 62.7(3)
Cr1 N2 C22 C222 118.7(2)
Cr1 N2 C22 C221 -115.1(2)
Cr1 C5 C1 C2 -67.2(2)
Cr1 C5 C4 C3 60.7(2)
Cr1 C3 C2 C1 65.2(2)
Cr1 C3 C4 C5 -55.0(2)
Cr1 C2 C1 C5 66.7(2)
O1 Cr1 N2 C21 -119.4(2)
O1 Cr1 N2 C22 63.9(2)
O1 C11 C111 C116 -17.4(4)
O1 C11 C111 C112 164.8(3)
O2 C11 C111 C116 161.9(3)
O2 C11 C111 C112 -15.9(4)
C5 Cr1 N2 C21 100.4(2)
C5 Cr1 N2 C22 -76.3(2)
N1 Cr1 N2 C21 -11.9(3)
N1 Cr1 N2 C22 171.4(2)
C21 N2 C22 C222 -58.4(3)
C21 N2 C22 C221 67.8(3)
C114 C113 C112 C111 -0.9(5)
C114 C115 C116 C111 -0.7(6)
C11 C111 C112 C113 178.8(3)
C3 Cr1 N2 C21 154.7(2)
C3 Cr1 N2 C22 -22.1(2)
C3 C2 C1 Cr1 -72.5(2)
C3 C2 C1 C5 -5.8(4)
C113 C114 C115 C116 0.7(6)
C115 C114 C113 C112 0.1(6)
C115 C116 C111 C11 -178.0(3)
C115 C116 C111 C112 -0.2(5)
C22 N2 C21 C212 114.7(3)
C22 N2 C21 C211 -120.5(3)
C2 Cr1 N2 C21 132.0(3)
C2 Cr1 N2 C22 -44.8(3)
C2 C3 C4 Cr1 56.7(2)
C2 C3 C4 C5 1.6(4)
C116 C111 C112 C113 1.0(5)
C1 Cr1 N2 C21 84.7(3)
C1 Cr1 N2 C22 -92.0(2)
C1 C5 C4 Cr1 -66.0(2)
C1 C5 C4 C3 -5.2(4)
C4 Cr1 N2 C21 134.5(2)
C4 Cr1 N2 C22 -42.3(2)
C4 C5 C1 Cr1 74.0(2)
C4 C5 C1 C2 6.8(4)
C4 C3 C2 Cr1 -62.7(3)
C4 C3 C2 C1 2.6(4)
